data_1523293
loop_
_publ_author_name
'Bradtmoeller, S.'
'Kremer, R.K.'
'Boettcher, P.'

_publ_section_title
;
 Darstellung und Kristallstruktur von Sn Tl4 Se3 mit einer Anmerkung zu Tl
 Se
;
_journal_name_full 'Zeitschrift fuer Anorganische und Allgemeine Chemie'
_journal_page_first 1073
_journal_page_last 1080
_journal_volume 620
_journal_year 1994
_chemical_formula_sum 'Se2 Tl2'
_chemical_name_systematic 'Tl2 Se2'
_space_group_IT_number 140
_symmetry_space_group_name_Hall '-I 4 2c'
_symmetry_space_group_name_H-M 'I 4/m c m'
_cell_angle_alpha 90
_cell_angle_beta 90
_cell_angle_gamma 90
_cell_formula_units_Z 4
_cell_length_a 8.02
_cell_length_b 8.02
_cell_length_c 6.971
_cell_volume 448.378
_citation_journal_id_ASTM ZAACAB
_cod_data_source_file Bradtmoeller_ZAACAB_1994_518.cif
_cod_data_source_block Se2Tl2
_cod_original_cell_volume 448.3776
_cod_database_code 1523293

loop_
_symmetry_equiv_pos_as_xyz
x,y,z
-y,x,z
-x,-y,z
y,-x,z
x,-y,-z+1/2
y,x,-z+1/2
-x,y,-z+1/2
-y,-x,-z+1/2
-x,-y,-z
y,-x,-z
x,y,-z
-y,x,-z
-x,y,z-1/2
-y,-x,z-1/2
x,-y,z-1/2
y,x,z-1/2
x+1/2,y+1/2,z+1/2
-y+1/2,x+1/2,z+1/2
-x+1/2,-y+1/2,z+1/2
y+1/2,-x+1/2,z+1/2
x+1/2,-y+1/2,-z+1
y+1/2,x+1/2,-z+1
-x+1/2,y+1/2,-z+1
-y+1/2,-x+1/2,-z+1
-x+1/2,-y+1/2,-z+1/2
y+1/2,-x+1/2,-z+1/2
x+1/2,y+1/2,-z+1/2
-y+1/2,x+1/2,-z+1/2
-x+1/2,y+1/2,z
-y+1/2,-x+1/2,z
x+1/2,-y+1/2,z
y+1/2,x+1/2,z

loop_
_atom_site_label
_atom_site_type_symbol
_atom_site_fract_x
_atom_site_fract_y
_atom_site_fract_z
_atom_site_occupancy
_atom_site_U_iso_or_equiv
Tl1 Tl+1 0 0 0.25 1 0.0
Tl2 Tl+3 0 0.5 0.25 1 0.0
Se1 Se-2 0.1784 0.6784 0 1 0.0
